data_2225090
loop_
_publ_author_name
'Toumi Akriche, Samah'
'Rzaigui, Mohamed'
'Al-Hokbany, Noura'
'Mahfouz, Refaat Mohamed'

_publ_section_title
;
 2-Amino-3-nitropyridinium perchlorate
;
_journal_coeditor_code PV2249
_journal_issue 2
_journal_name_full 'Acta Crystallographica Section E'
_journal_page_first o300
_journal_paper_doi 10.1107/S1600536810000425
_journal_volume 66
_journal_year 2010
_chemical_formula_iupac 'C5 H6 N3 O2 +, Cl O4 -'
_chemical_formula_moiety 'C5 H6 N3 O2 +, Cl O4 -'
_chemical_formula_sum 'C5 H6 Cl N3 O6'
_chemical_formula_weight 239.58
_chemical_name_systematic
;
2-Amino-3-nitropyridinium perchlorate
;
_space_group_IT_number 14
_symmetry_cell_setting monoclinic
_symmetry_space_group_name_Hall '-P 2ybc'
_symmetry_space_group_name_H-M 'P 1 21/c 1'
_atom_sites_solution_hydrogens geom
_atom_sites_solution_primary direct
_atom_sites_solution_secondary difmap
_audit_creation_method SHELXL-97
_cell_angle_alpha 90.00
_cell_angle_beta 116.61(3)
_cell_angle_gamma 90.00
_cell_formula_units_Z 4
_cell_length_a 5.888(2)
_cell_length_b 18.342(6)
_cell_length_c 9.170(4)
_cell_measurement_reflns_used 25
_cell_measurement_temperature 293
_cell_measurement_theta_max 11
_cell_measurement_theta_min 9
_cell_volume 885.4(6)
_computing_cell_refinement 'CAD-4 EXPRESS (Enraf--Nonius, 1994)'
_computing_data_collection 'CAD-4 EXPRESS (Enraf--Nonius, 1994)'
_computing_data_reduction 'XCAD4 (Harms & Wocadlo, 1995)'
_computing_molecular_graphics
;ORTEP-3 for Windows (Farrugia, 1997) and
DIAMOND (Brandenburg & Putz, 2005)
;
_computing_publication_material 'WinGX (Farrugia, 1999)'
_computing_structure_refinement 'SHELXL97 (Sheldrick, 2008)'
_computing_structure_solution 'SHELXS86 (Sheldrick, 2008)'
_diffrn_ambient_temperature 293
_diffrn_measured_fraction_theta_full 1.000
_diffrn_measured_fraction_theta_max 1.000
_diffrn_measurement_device '\k-geometry diffractometer'
_diffrn_measurement_device_type 'Enraf--Nonius TurboCAD-4'
_diffrn_measurement_method 'Non-profiled \w scans'
_diffrn_radiation_monochromator graphite
_diffrn_radiation_source 'fine-focus sealed tube'
_diffrn_radiation_type MoK\a
_diffrn_radiation_wavelength 0.71073
_diffrn_reflns_av_R_equivalents 0.0463
_diffrn_reflns_av_sigmaI/netI 0.0729
_diffrn_reflns_limit_h_max 7
_diffrn_reflns_limit_h_min -7
_diffrn_reflns_limit_k_max 0
_diffrn_reflns_limit_k_min -24
_diffrn_reflns_limit_l_max 12
_diffrn_reflns_limit_l_min -11
_diffrn_reflns_number 3574
_diffrn_reflns_theta_full 27.97
_diffrn_reflns_theta_max 27.97
_diffrn_reflns_theta_min 2.22
_diffrn_standards_decay_% 1
_diffrn_standards_interval_time 120
_diffrn_standards_number 2
_exptl_absorpt_coefficient_mu 0.449
_exptl_absorpt_correction_T_max 1.1008
_exptl_absorpt_correction_T_min 0.7252
_exptl_absorpt_correction_type multi-scan
_exptl_absorpt_process_details '(Blessing, 1995)'
_exptl_crystal_colour colorless
_exptl_crystal_density_diffrn 1.797
_exptl_crystal_density_method 'not measured'
_exptl_crystal_description prism
_exptl_crystal_F_000 488
_exptl_crystal_size_max 0.29
_exptl_crystal_size_mid 0.25
_exptl_crystal_size_min 0.21
_refine_diff_density_max 0.515
_refine_diff_density_min -0.299
_refine_ls_extinction_method none
_refine_ls_goodness_of_fit_ref 0.999
_refine_ls_hydrogen_treatment constr
_refine_ls_matrix_type full
_refine_ls_number_parameters 136
_refine_ls_number_reflns 2130
_refine_ls_number_restraints 66
_refine_ls_restrained_S_all 0.985
_refine_ls_R_factor_all 0.1401
_refine_ls_R_factor_gt 0.0619
_refine_ls_shift/su_max 0.000
_refine_ls_shift/su_mean 0.000
_refine_ls_structure_factor_coef Fsqd
_refine_ls_weighting_details 'calc w=1/[\s^2^(Fo^2^)+(0.0960P)^2^] where P=(Fo^2^+2Fc^2^)/3'
_refine_ls_weighting_scheme calc
_refine_ls_wR_factor_gt 0.1540
_refine_ls_wR_factor_ref 0.1888
_reflns_number_gt 1109
_reflns_number_total 2130
_reflns_threshold_expression I>2sigma(I)
_cod_data_source_file pv2249.cif
_cod_data_source_block I
_cod_depositor_comments
;
The following automatic conversions were performed:
'_symmetry_cell_setting' value 'Monoclinic' changed to 'monoclinic'
according to '/home/saulius/struct/CIF-dictionaries/cif_core.dic'
dictionary named 'cif_core.dic' version 2.4.1 from 2010-06-29.

Automatic conversion script
Id: cif_fix_enum 1527 2010-12-29 10:47:43Z saulius 

The following automatic conversions were performed:

'_symmetry_cell_setting' value 'Monoclinic' changed to 'monoclinic'
according to /home/saulius/struct/CIF-dictionaries/cif_core.dic
dictionary named 'cif_core.dic' version 2.4.1 from 2010-06-29.

Automatic conversion script
Id: cif_fix_values 1715 2011-07-08 13:25:40Z adriana 
;
_cod_original_cell_volume 885.3(6)
_cod_original_sg_symbol_H-M 'P 21/c'
_cod_database_code 2225090
_cod_database_fobs_code 2225090

loop_
_symmetry_equiv_pos_as_xyz
'x, y, z'
'-x, y+1/2, -z+1/2'
'-x, -y, -z'
'x, -y-1/2, z-1/2'

loop_
_atom_site_type_symbol
_atom_site_label
_atom_site_fract_x
_atom_site_fract_y
_atom_site_fract_z
_atom_site_U_iso_or_equiv
_atom_site_adp_type
_atom_site_calc_flag
_atom_site_refinement_flags
_atom_site_occupancy
_atom_site_disorder_assembly
_atom_site_disorder_group
O O1 0.6409(9) 0.45343(19) 0.9234(4) 0.0967(12) Uani d U 1 . .
O O2 0.9810(6) 0.4058(2) 0.8940(5) 0.1130(15) Uani d U 1 . .
O O3 0.6657(6) 0.46634(17) 0.6814(4) 0.0750(9) Uani d U 1 . .
O O4 0.5876(7) 0.35339(19) 0.7581(5) 0.0970(12) Uani d U 1 . .
N N1 0.3798(6) 0.58877(17) 0.7702(4) 0.0563(8) Uani d . 1 . .
H H1 0.4836 0.5686 0.8602 0.068 Uiso calc R 1 . .
N N2 0.7098(6) 0.6608(2) 0.7939(4) 0.0663(10) Uani d . 1 . .
H H2A 0.8051 0.6381 0.8826 0.080 Uiso calc R 1 . .
H H2B 0.7720 0.6953 0.7592 0.080 Uiso calc R 1 . .
N N3 0.3603(7) 0.73452(18) 0.4915(4) 0.0562(9) Uani d . 1 . .
C C1 0.4694(7) 0.6428(2) 0.7117(4) 0.0453(9) Uani d . 1 . .
C C2 0.2906(7) 0.67427(18) 0.5653(4) 0.0419(8) Uani d . 1 . .
C C3 0.0457(7) 0.6493(2) 0.4903(5) 0.0498(9) Uani d . 1 . .
H H3 -0.0702 0.6705 0.3932 0.060 Uiso calc R 1 . .
C C4 -0.0302(7) 0.5927(2) 0.5582(5) 0.0544(10) Uani d . 1 . .
H H4 -0.1957 0.5750 0.5077 0.065 Uiso calc R 1 . .
C C5 0.1418(9) 0.5641(2) 0.6989(5) 0.0591(11) Uani d . 1 . .
H H5 0.0944 0.5265 0.7475 0.071 Uiso calc R 1 . .
O O5 0.5840(6) 0.75060(17) 0.5457(4) 0.0767(9) Uani d . 1 . .
O O6 0.1928(6) 0.76632(17) 0.3776(4) 0.0757(9) Uani d . 1 . .
Cl Cl1 0.71827(18) 0.41956(5) 0.81544(11) 0.0530(3) Uani d U 1 . .

loop_
_atom_site_aniso_label
_atom_site_aniso_U_11
_atom_site_aniso_U_22
_atom_site_aniso_U_33
_atom_site_aniso_U_12
_atom_site_aniso_U_13
_atom_site_aniso_U_23
O1 0.161(4) 0.083(2) 0.076(2) 0.040(2) 0.079(2) 0.0169(19)
O2 0.057(2) 0.133(4) 0.119(3) 0.022(2) 0.013(2) 0.029(3)
O3 0.090(2) 0.078(2) 0.0663(19) 0.0100(17) 0.0439(17) 0.0197(16)
O4 0.116(3) 0.066(2) 0.111(3) -0.024(2) 0.052(2) -0.009(2)
N1 0.068(2) 0.0509(19) 0.0523(19) 0.0097(18) 0.0286(17) 0.0124(16)
N2 0.048(2) 0.077(3) 0.065(2) 0.0020(18) 0.0174(17) 0.003(2)
N3 0.064(2) 0.0459(19) 0.070(2) 0.0006(18) 0.040(2) 0.0018(17)
C1 0.052(2) 0.044(2) 0.044(2) 0.0093(17) 0.0256(18) -0.0033(16)
C2 0.054(2) 0.0345(17) 0.048(2) 0.0019(16) 0.0320(18) -0.0017(15)
C3 0.051(2) 0.052(2) 0.046(2) 0.0064(18) 0.0219(18) 0.0028(18)
C4 0.053(2) 0.055(2) 0.062(3) -0.0066(19) 0.032(2) -0.004(2)
C5 0.078(3) 0.049(2) 0.065(3) -0.006(2) 0.045(2) 0.000(2)
O5 0.073(2) 0.067(2) 0.103(2) -0.0138(18) 0.0520(19) 0.0072(18)
O6 0.085(2) 0.064(2) 0.086(2) 0.0191(18) 0.0458(19) 0.0309(18)
Cl1 0.0554(6) 0.0519(6) 0.0498(6) 0.0047(5) 0.0219(4) 0.0041(5)

loop_
_atom_type_symbol
_atom_type_description
_atom_type_scat_dispersion_real
_atom_type_scat_dispersion_imag
_atom_type_scat_source
C C 0.0033 0.0016 'International Tables Vol C Tables 4.2.6.8 and 6.1.1.4'
H H 0.0000 0.0000 'International Tables Vol C Tables 4.2.6.8 and 6.1.1.4'
Cl Cl 0.1484 0.1585 'International Tables Vol C Tables 4.2.6.8 and 6.1.1.4'
N N 0.0061 0.0033 'International Tables Vol C Tables 4.2.6.8 and 6.1.1.4'
O O 0.0106 0.0060 'International Tables Vol C Tables 4.2.6.8 and 6.1.1.4'

loop_
_geom_angle_atom_site_label_1
_geom_angle_atom_site_label_2
_geom_angle_atom_site_label_3
_geom_angle_site_symmetry_1
_geom_angle_site_symmetry_3
_geom_angle
_geom_angle_publ_flag
C5 N1 C1 . . 124.8(3) ?
C5 N1 H1 . . 117.6 ?
C1 N1 H1 . . 117.6 ?
C1 N2 H2A . . 120.0 ?
C1 N2 H2B . . 120.0 ?
H2A N2 H2B . . 120.0 ?
O6 N3 O5 . . 123.1(3) ?
O6 N3 C2 . . 118.5(3) ?
O5 N3 C2 . . 118.4(3) ?
N2 C1 N1 . . 118.1(4) ?
N2 C1 C2 . . 126.8(4) ?
N1 C1 C2 . . 115.1(3) ?
C3 C2 C1 . . 120.8(3) ?
C3 C2 N3 . . 118.4(3) ?
C1 C2 N3 . . 120.8(4) ?
C2 C3 C4 . . 120.3(4) ?
C2 C3 H3 . . 119.8 ?
C4 C3 H3 . . 119.8 ?
C5 C4 C3 . . 118.0(4) ?
C5 C4 H4 . . 121.0 ?
C3 C4 H4 . . 121.0 ?
N1 C5 C4 . . 121.0(4) ?
N1 C5 H5 . . 119.5 ?
C4 C5 H5 . . 119.5 ?
O2 Cl1 O1 . . 110.3(3) ?
O2 Cl1 O4 . . 109.2(3) ?
O1 Cl1 O4 . . 110.4(2) ?
O2 Cl1 O3 . . 108.4(2) ?
O1 Cl1 O3 . . 109.26(19) ?
O4 Cl1 O3 . . 109.2(2) ?

loop_
_geom_bond_atom_site_label_1
_geom_bond_atom_site_label_2
_geom_bond_site_symmetry_2
_geom_bond_distance
_geom_bond_publ_flag
O1 Cl1 . 1.406(3) ?
O2 Cl1 . 1.406(3) ?
O3 Cl1 . 1.415(3) ?
O4 Cl1 . 1.407(3) ?
N1 C5 . 1.332(5) ?
N1 C1 . 1.343(5) ?
N1 H1 . 0.8600 ?
N2 C1 . 1.313(5) ?
N2 H2A . 0.8600 ?
N2 H2B . 0.8600 ?
N3 O6 . 1.216(4) ?
N3 O5 . 1.218(4) ?
N3 C2 . 1.448(5) ?
C1 C2 . 1.406(5) ?
C2 C3 . 1.369(5) ?
C3 C4 . 1.384(5) ?
C3 H3 . 0.9300 ?
C4 C5 . 1.339(6) ?
C4 H4 . 0.9300 ?
C5 H5 . 0.9300 ?

loop_
_geom_hbond_atom_site_label_D
_geom_hbond_atom_site_label_H
_geom_hbond_atom_site_label_A
_geom_hbond_site_symmetry_A
_geom_hbond_distance_DH
_geom_hbond_distance_HA
_geom_hbond_distance_DA
_geom_hbond_angle_DHA
N1 H1 O1 . 0.86 2.28 2.927(5) 132.6
N1 H1 O1 3_667 0.86 2.44 2.969(5) 120.6
N2 H2A O2 3_767 0.86 2.03 2.886(5) 173.1
N2 H2B O5 . 0.86 2.04 2.633(5) 125.7
N2 H2B O6 4_676 0.86 2.32 2.917(5) 126.2
C5 H5 O3 1_455 0.93 2.57 3.270(5) 132.9

loop_
_geom_torsion_atom_site_label_1
_geom_torsion_atom_site_label_2
_geom_torsion_atom_site_label_3
_geom_torsion_atom_site_label_4
_geom_torsion_site_symmetry_1
_geom_torsion_site_symmetry_2
_geom_torsion_site_symmetry_3
_geom_torsion_site_symmetry_4
_geom_torsion
_geom_torsion_publ_flag
C5 N1 C1 N2 . . . . -179.1(4) ?
C5 N1 C1 C2 . . . . 0.9(5) ?
N2 C1 C2 C3 . . . . 178.9(3) ?
N1 C1 C2 C3 . . . . -1.1(5) ?
N2 C1 C2 N3 . . . . -1.8(6) ?
N1 C1 C2 N3 . . . . 178.3(3) ?
O6 N3 C2 C3 . . . . 9.0(5) ?
O5 N3 C2 C3 . . . . -170.7(3) ?
O6 N3 C2 C1 . . . . -170.3(3) ?
O5 N3 C2 C1 . . . . 10.0(5) ?
C1 C2 C3 C4 . . . . 0.3(5) ?
N3 C2 C3 C4 . . . . -179.0(3) ?
C2 C3 C4 C5 . . . . 0.7(6) ?
C1 N1 C5 C4 . . . . 0.1(6) ?
C3 C4 C5 N1 . . . . -0.9(6) ?
